data_1568825
loop_
_publ_author_name
'B\"ohme, Uwe'
'Fels, Sabine'

_publ_section_title
;
 {N-[(4-Methoxy-2-oxidophenyl)(phenyl)methylidene]glycinato}diphenylsilicon(IV)
;
_journal_coeditor_code PK4039
_journal_issue 4
_journal_name_full IUCrData
_journal_paper_doi 10.1107/S2414314623003061
_journal_volume 8
_journal_year 2023
_chemical_formula_iupac 'C28 H23 N O4 Si'
_chemical_formula_moiety 'C28 H23 N O4 Si'
_chemical_formula_sum 'C28 H23 N O4 Si'
_chemical_formula_weight 465.56
_chemical_melting_point 437
_chemical_name_systematic {<i>N</i>-[(4-Methoxy-2-oxidophenyl)(phenyl)methylidene]glycinato}diphenylsilicon(IV)
_space_group_crystal_system monoclinic
_space_group_IT_number 14
_space_group_name_Hall '-P 2ybc'
_space_group_name_H-M_alt 'P 1 21/c 1'
_atom_sites_solution_hydrogens geom
_atom_sites_solution_primary direct
_atom_sites_solution_secondary difmap
_audit_creation_method SHELXL-2017/1
_cell_angle_alpha 90
_cell_angle_beta 91.603(2)
_cell_angle_gamma 90
_cell_formula_units_Z 4
_cell_length_a 10.7366(3)
_cell_length_b 9.5341(4)
_cell_length_c 22.6716(7)
_cell_measurement_reflns_used 46011
_cell_measurement_temperature 150(2)
_cell_measurement_theta_max 29.69
_cell_measurement_theta_min 1.80
_cell_volume 2319.84(14)
_computing_cell_refinement
;
<i>X-AREA</i> (Stoe & Cie, 2009)
;
_computing_data_collection
;
<i>X-AREA</i> (Stoe & Cie, 2009)
;
_computing_data_reduction
;
<i>X-RED</i> (Stoe & Cie, 2009)
;
_computing_molecular_graphics
;
<i>ORTEP-3 for Windows</i> (Farrugia, 2012)
;
_computing_publication_material
;
<i>SHELXL2018</i> (Sheldrick, 2015b)
;
_computing_structure_refinement
;
<i>SHELXL2018</i> (Sheldrick, 2015b)
;
_computing_structure_solution
;
<i>SHELXT</i> (Sheldrick, 2015a)
;
_diffrn_ambient_temperature 150(2)
_diffrn_detector 'image plate (34 cm diameter)'
_diffrn_measured_fraction_theta_full 0.999
_diffrn_measured_fraction_theta_max 0.999
_diffrn_measurement_device '2-circle goniometer'
_diffrn_measurement_device_type 'Stoe IPDS 2'
_diffrn_measurement_method 'phi and omega scans'
_diffrn_radiation_monochromator graphite
_diffrn_radiation_source 'fine-focus sealed tube'
_diffrn_radiation_type MoK\a
_diffrn_radiation_wavelength 0.71073
_diffrn_reflns_av_R_equivalents 0.0577
_diffrn_reflns_av_unetI/netI 0.0232
_diffrn_reflns_limit_h_max 13
_diffrn_reflns_limit_h_min -13
_diffrn_reflns_limit_k_max 12
_diffrn_reflns_limit_k_min -12
_diffrn_reflns_limit_l_max 29
_diffrn_reflns_limit_l_min -29
_diffrn_reflns_number 40516
_diffrn_reflns_theta_full 25.242
_diffrn_reflns_theta_max 27.495
_diffrn_reflns_theta_min 1.797
_exptl_absorpt_coefficient_mu 0.137
_exptl_absorpt_correction_T_max 0.9958
_exptl_absorpt_correction_T_min 0.9900
_exptl_absorpt_correction_type integration
_exptl_absorpt_process_details
;
(X-RED; Stoe & Cie, 2009)
;
_exptl_crystal_colour 'Pale Yellow'
_exptl_crystal_density_diffrn 1.333
_exptl_crystal_description Prism
_exptl_crystal_F_000 976
_exptl_crystal_size_max 0.340
_exptl_crystal_size_mid 0.340
_exptl_crystal_size_min 0.170
_refine_diff_density_max 0.346
_refine_diff_density_min -0.305
_refine_ls_extinction_method none
_refine_ls_goodness_of_fit_ref 1.070
_refine_ls_hydrogen_treatment constr
_refine_ls_matrix_type full
_refine_ls_number_parameters 308
_refine_ls_number_reflns 5326
_refine_ls_number_restraints 0
_refine_ls_restrained_S_all 1.070
_refine_ls_R_factor_all 0.0432
_refine_ls_R_factor_gt 0.0365
_refine_ls_shift/su_max 0.000
_refine_ls_shift/su_mean 0.000
_refine_ls_structure_factor_coef Fsqd
_refine_ls_weighting_details 'w=1/[\s^2^(Fo^2^)+(0.0397P)^2^+1.3299P] where P=(Fo^2^+2Fc^2^)/3'
_refine_ls_weighting_scheme calc
_refine_ls_wR_factor_gt 0.0892
_refine_ls_wR_factor_ref 0.0947
_reflns_number_gt 4713
_reflns_number_total 5326
_reflns_threshold_expression 'I > 2\s(I)'
_cod_data_source_file pk4039.cif
_cod_data_source_block I
_cod_original_sg_symbol_H-M 'P 21/c'
_cod_database_code 1568825
_shelx_space_group_comment
;
The symmetry employed for this shelxl refinement is uniquely defined
by the following loop, which should always be used as a source of
symmetry information in preference to the above space-group names.
They are only intended as comments.
;
_shelx_estimated_absorpt_t_min 0.955
_shelx_estimated_absorpt_t_max 0.977

loop_
_space_group_symop_operation_xyz
'x, y, z'
'-x, y+1/2, -z+1/2'
'-x, -y, -z'
'x, -y-1/2, z-1/2'

loop_
_atom_site_type_symbol
_atom_site_label
_atom_site_fract_x
_atom_site_fract_y
_atom_site_fract_z
_atom_site_U_iso_or_equiv
_atom_site_adp_type
_atom_site_calc_flag
_atom_site_occupancy
_atom_site_disorder_assembly
_atom_site_disorder_group
Si Si1 0.31392(3) 0.99714(4) 0.16974(2) 0.01342(9) Uani d 1 . .
O O1 0.36844(8) 1.11274(10) 0.22987(4) 0.0200(2) Uani d 1 . .
O O2 0.51231(9) 1.13834(12) 0.30212(4) 0.0258(2) Uani d 1 . .
O O3 0.27872(8) 0.86736(10) 0.11728(4) 0.01574(18) Uani d 1 . .
O O4 0.27972(10) 0.61405(12) -0.05856(4) 0.0277(2) Uani d 1 . .
N N1 0.48371(9) 0.95425(11) 0.16594(5) 0.0139(2) Uani d 1 . .
C C1 0.47765(11) 1.09141(14) 0.25473(6) 0.0171(2) Uani d 1 . .
C C2 0.55949(12) 1.00210(16) 0.21702(6) 0.0219(3) Uani d 1 . .
H H2A 0.631490 1.057425 0.203700 0.026 Uiso calc 1 . .
H H2B 0.591347 0.920591 0.239905 0.026 Uiso calc 1 . .
C C3 0.54093(11) 0.89558(13) 0.12145(5) 0.0139(2) Uani d 1 . .
C C4 0.47505(11) 0.83159(13) 0.07284(5) 0.0156(2) Uani d 1 . .
C C5 0.34401(11) 0.81485(13) 0.07368(5) 0.0138(2) Uani d 1 . .
C C6 0.28246(12) 0.73953(13) 0.02917(6) 0.0168(2) Uani d 1 . .
H H6 0.194714 0.727412 0.030160 0.020 Uiso calc 1 . .
C C7 0.34862(13) 0.68184(14) -0.01680(6) 0.0192(3) Uani d 1 . .
C C8 0.47862(13) 0.69729(16) -0.01858(6) 0.0234(3) Uani d 1 . .
H H8 0.523837 0.657862 -0.049956 0.028 Uiso calc 1 . .
C C9 0.53918(13) 0.77042(15) 0.02588(6) 0.0218(3) Uani d 1 . .
H H9 0.627165 0.780100 0.024952 0.026 Uiso calc 1 . .
C C10 0.34222(17) 0.5619(2) -0.10933(7) 0.0372(4) Uani d 1 . .
H H10A 0.383379 0.639715 -0.129226 0.056 Uiso calc 1 . .
H H10B 0.281274 0.518221 -0.136575 0.056 Uiso calc 1 . .
H H10C 0.404609 0.492187 -0.096810 0.056 Uiso calc 1 . .
C C11 0.68034(11) 0.89973(13) 0.12084(5) 0.0150(2) Uani d 1 . .
C C12 0.73492(12) 1.00221(14) 0.08643(6) 0.0202(3) Uani d 1 . .
H H12 0.684162 1.065073 0.063852 0.024 Uiso calc 1 . .
C C13 0.86400(13) 1.01245(15) 0.08514(6) 0.0225(3) Uani d 1 . .
H H13 0.901506 1.083111 0.062021 0.027 Uiso calc 1 . .
C C14 0.93778(12) 0.91996(16) 0.11744(6) 0.0222(3) Uani d 1 . .
H H14 1.025965 0.926505 0.116231 0.027 Uiso calc 1 . .
C C15 0.88319(12) 0.81768(16) 0.15161(6) 0.0229(3) Uani d 1 . .
H H15 0.934325 0.754512 0.173831 0.027 Uiso calc 1 . .
C C16 0.75420(12) 0.80664(14) 0.15365(6) 0.0197(3) Uani d 1 . .
H H16 0.717003 0.736480 0.177145 0.024 Uiso calc 1 . .
C C17 0.25867(11) 1.15154(14) 0.12341(6) 0.0164(2) Uani d 1 . .
C C18 0.19408(12) 1.13196(14) 0.06931(6) 0.0195(3) Uani d 1 . .
H H18 0.179825 1.039201 0.055387 0.023 Uiso calc 1 . .
C C19 0.15030(13) 1.24442(16) 0.03546(7) 0.0253(3) Uani d 1 . .
H H19 0.105447 1.227468 -0.000544 0.030 Uiso calc 1 . .
C C20 0.17187(15) 1.38089(16) 0.05406(7) 0.0302(3) Uani d 1 . .
H H20 0.142694 1.457667 0.030810 0.036 Uiso calc 1 . .
C C21 0.23654(16) 1.40427(16) 0.10701(8) 0.0320(3) Uani d 1 . .
H H21 0.252236 1.497441 0.120079 0.038 Uiso calc 1 . .
C C22 0.27826(14) 1.29152(15) 0.14085(7) 0.0253(3) Uani d 1 . .
H H22 0.321670 1.309583 0.177144 0.030 Uiso calc 1 . .
C C23 0.20681(11) 0.91139(14) 0.22325(5) 0.0153(2) Uani d 1 . .
C C24 0.20644(12) 0.76595(14) 0.23268(6) 0.0196(3) Uani d 1 . .
H H24 0.257247 0.707386 0.209467 0.024 Uiso calc 1 . .
C C25 0.13269(13) 0.70607(15) 0.27559(6) 0.0235(3) Uani d 1 . .
H H25 0.136403 0.607902 0.282586 0.028 Uiso calc 1 . .
C C26 0.05394(13) 0.78922(16) 0.30807(6) 0.0246(3) Uani d 1 . .
H H26 0.003126 0.748295 0.337084 0.030 Uiso calc 1 . .
C C27 0.04988(13) 0.93253(16) 0.29792(6) 0.0243(3) Uani d 1 . .
H H27 -0.005887 0.989610 0.319156 0.029 Uiso calc 1 . .
C C28 0.12701(12) 0.99305(14) 0.25682(6) 0.0192(3) Uani d 1 . .
H H28 0.125525 1.091853 0.251418 0.023 Uiso calc 1 . .

loop_
_atom_site_aniso_label
_atom_site_aniso_U_11
_atom_site_aniso_U_22
_atom_site_aniso_U_33
_atom_site_aniso_U_12
_atom_site_aniso_U_13
_atom_site_aniso_U_23
Si1 0.00968(15) 0.01667(17) 0.01402(16) -0.00076(12) 0.00254(11) -0.00194(12)
O1 0.0130(4) 0.0261(5) 0.0210(5) 0.0006(4) 0.0010(3) -0.0089(4)
O2 0.0209(5) 0.0365(6) 0.0200(5) -0.0031(4) 0.0007(4) -0.0107(4)
O3 0.0122(4) 0.0194(4) 0.0159(4) -0.0013(3) 0.0038(3) -0.0035(3)
O4 0.0297(5) 0.0337(6) 0.0197(5) -0.0019(4) -0.0022(4) -0.0118(4)
N1 0.0116(5) 0.0162(5) 0.0139(5) -0.0009(4) 0.0008(4) -0.0012(4)
C1 0.0138(6) 0.0203(6) 0.0172(6) -0.0035(5) 0.0028(5) -0.0024(5)
C2 0.0146(6) 0.0325(7) 0.0185(6) 0.0025(5) -0.0025(5) -0.0089(5)
C3 0.0121(5) 0.0142(5) 0.0156(6) 0.0005(4) 0.0033(4) 0.0029(4)
C4 0.0142(6) 0.0176(6) 0.0151(6) 0.0003(4) 0.0025(4) -0.0008(5)
C5 0.0151(5) 0.0134(5) 0.0129(5) 0.0005(4) 0.0026(4) 0.0018(4)
C6 0.0168(6) 0.0169(6) 0.0168(6) -0.0014(5) 0.0007(5) -0.0004(5)
C7 0.0251(7) 0.0179(6) 0.0145(6) 0.0000(5) -0.0013(5) -0.0013(5)
C8 0.0240(7) 0.0295(7) 0.0170(6) 0.0030(6) 0.0053(5) -0.0053(5)
C9 0.0176(6) 0.0292(7) 0.0189(6) 0.0007(5) 0.0054(5) -0.0035(5)
C10 0.0427(9) 0.0461(10) 0.0225(7) 0.0060(8) -0.0027(7) -0.0186(7)
C11 0.0113(5) 0.0181(6) 0.0156(6) 0.0001(4) 0.0031(4) -0.0021(5)
C12 0.0172(6) 0.0221(6) 0.0215(6) 0.0001(5) 0.0023(5) 0.0043(5)
C13 0.0186(6) 0.0267(7) 0.0225(7) -0.0071(5) 0.0054(5) 0.0032(5)
C14 0.0123(6) 0.0329(7) 0.0215(6) -0.0033(5) 0.0027(5) -0.0024(6)
C15 0.0145(6) 0.0290(7) 0.0250(7) 0.0031(5) 0.0002(5) 0.0045(6)
C16 0.0151(6) 0.0208(6) 0.0234(6) 0.0002(5) 0.0036(5) 0.0045(5)
C17 0.0121(5) 0.0188(6) 0.0186(6) -0.0006(4) 0.0064(4) 0.0006(5)
C18 0.0165(6) 0.0210(6) 0.0210(6) -0.0008(5) 0.0045(5) 0.0013(5)
C19 0.0241(7) 0.0281(7) 0.0238(7) 0.0019(6) 0.0028(5) 0.0057(6)
C20 0.0335(8) 0.0233(7) 0.0342(8) 0.0048(6) 0.0074(6) 0.0098(6)
C21 0.0410(9) 0.0186(7) 0.0369(9) -0.0004(6) 0.0081(7) 0.0008(6)
C22 0.0290(7) 0.0213(7) 0.0258(7) -0.0027(5) 0.0033(6) -0.0022(6)
C23 0.0104(5) 0.0211(6) 0.0142(5) 0.0007(4) 0.0000(4) 0.0000(5)
C24 0.0147(6) 0.0216(6) 0.0226(6) 0.0022(5) 0.0023(5) 0.0011(5)
C25 0.0197(6) 0.0232(7) 0.0276(7) -0.0009(5) 0.0017(5) 0.0072(6)
C26 0.0188(6) 0.0331(8) 0.0222(7) -0.0033(5) 0.0055(5) 0.0069(6)
C27 0.0190(6) 0.0318(8) 0.0225(7) 0.0015(5) 0.0084(5) -0.0007(6)
C28 0.0168(6) 0.0215(6) 0.0195(6) 0.0004(5) 0.0046(5) -0.0004(5)

loop_
_atom_type_symbol
_atom_type_description
_atom_type_scat_dispersion_real
_atom_type_scat_dispersion_imag
_atom_type_scat_source
C C 0.0033 0.0016 'International Tables Vol C Tables 4.2.6.8 and 6.1.1.4'
H H 0.0000 0.0000 'International Tables Vol C Tables 4.2.6.8 and 6.1.1.4'
N N 0.0061 0.0033 'International Tables Vol C Tables 4.2.6.8 and 6.1.1.4'
O O 0.0106 0.0060 'International Tables Vol C Tables 4.2.6.8 and 6.1.1.4'
Si Si 0.0817 0.0704 'International Tables Vol C Tables 4.2.6.8 and 6.1.1.4'

loop_
_exptl_crystal_face_index_h
_exptl_crystal_face_index_k
_exptl_crystal_face_index_l
_exptl_crystal_face_perp_dist
34 -18 7 0.0640
-62 32 -3 0.1070
-1 -7 -63 0.1810
-1 3 48 0.1590
-18 -23 13 0.1600
35 44 -33 0.1800
5 5 -24 0.2030
24 35 44 0.1940
-21 -31 -47 0.2000

loop_
_geom_angle_atom_site_label_1
_geom_angle_atom_site_label_2
_geom_angle_atom_site_label_3
_geom_angle_site_symmetry_1
_geom_angle_site_symmetry_3
_geom_angle
_geom_angle_publ_flag
O3 Si1 O1 . . 170.83(5) y
O3 Si1 N1 . . 90.36(4) y
O1 Si1 N1 . . 82.80(4) y
O3 Si1 C23 . . 90.38(5) y
O1 Si1 C23 . . 88.28(5) y
N1 Si1 C23 . . 123.23(5) y
O3 Si1 C17 . . 96.56(5) y
O1 Si1 C17 . . 91.93(5) y
N1 Si1 C17 . . 115.75(5) y
C23 Si1 C17 . . 120.51(5) y
C1 O1 Si1 . . 119.47(8) ?
C5 O3 Si1 . . 131.68(8) ?
C7 O4 C10 . . 117.93(12) ?
C3 N1 C2 . . 118.34(10) ?
C3 N1 Si1 . . 127.02(9) ?
C2 N1 Si1 . . 114.47(8) ?
O2 C1 O1 . . 125.16(12) ?
O2 C1 C2 . . 122.80(12) ?
O1 C1 C2 . . 112.02(11) ?
N1 C2 C1 . . 107.69(10) ?
N1 C2 H2A . . 110.2 ?
C1 C2 H2A . . 110.2 ?
N1 C2 H2B . . 110.2 ?
C1 C2 H2B . . 110.2 ?
H2A C2 H2B . . 108.5 ?
N1 C3 C4 . . 122.62(11) ?
N1 C3 C11 . . 118.84(11) ?
C4 C3 C11 . . 118.51(11) ?
C9 C4 C5 . . 118.01(12) ?
C9 C4 C3 . . 121.13(11) ?
C5 C4 C3 . . 120.52(11) ?
O3 C5 C6 . . 119.05(11) ?
O3 C5 C4 . . 120.90(11) ?
C6 C5 C4 . . 120.03(11) ?
C5 C6 C7 . . 120.38(12) ?
C5 C6 H6 . . 119.8 ?
C7 C6 H6 . . 119.8 ?
O4 C7 C6 . . 115.69(12) ?
O4 C7 C8 . . 123.73(12) ?
C6 C7 C8 . . 120.56(12) ?
C9 C8 C7 . . 118.83(12) ?
C9 C8 H8 . . 120.6 ?
C7 C8 H8 . . 120.6 ?
C8 C9 C4 . . 122.18(12) ?
C8 C9 H9 . . 118.9 ?
C4 C9 H9 . . 118.9 ?
O4 C10 H10A . . 109.5 ?
O4 C10 H10B . . 109.5 ?
H10A C10 H10B . . 109.5 ?
O4 C10 H10C . . 109.5 ?
H10A C10 H10C . . 109.5 ?
H10B C10 H10C . . 109.5 ?
C12 C11 C16 . . 120.36(11) ?
C12 C11 C3 . . 117.43(11) ?
C16 C11 C3 . . 122.20(11) ?
C11 C12 C13 . . 119.81(12) ?
C11 C12 H12 . . 120.1 ?
C13 C12 H12 . . 120.1 ?
C14 C13 C12 . . 120.07(13) ?
C14 C13 H13 . . 120.0 ?
C12 C13 H13 . . 120.0 ?
C13 C14 C15 . . 120.02(12) ?
C13 C14 H14 . . 120.0 ?
C15 C14 H14 . . 120.0 ?
C14 C15 C16 . . 120.60(13) ?
C14 C15 H15 . . 119.7 ?
C16 C15 H15 . . 119.7 ?
C15 C16 C11 . . 119.13(12) ?
C15 C16 H16 . . 120.4 ?
C11 C16 H16 . . 120.4 ?
C18 C17 C22 . . 115.98(12) ?
C18 C17 Si1 . . 121.36(10) ?
C22 C17 Si1 . . 122.66(10) ?
C19 C18 C17 . . 121.99(13) ?
C19 C18 H18 . . 119.0 ?
C17 C18 H18 . . 119.0 ?
C20 C19 C18 . . 120.30(14) ?
C20 C19 H19 . . 119.8 ?
C18 C19 H19 . . 119.8 ?
C19 C20 C21 . . 119.30(14) ?
C19 C20 H20 . . 120.3 ?
C21 C20 H20 . . 120.3 ?
C22 C21 C20 . . 119.98(14) ?
C22 C21 H21 . . 120.0 ?
C20 C21 H21 . . 120.0 ?
C21 C22 C17 . . 122.43(14) ?
C21 C22 H22 . . 118.8 ?
C17 C22 H22 . . 118.8 ?
C28 C23 C24 . . 117.57(12) ?
C28 C23 Si1 . . 120.25(10) ?
C24 C23 Si1 . . 122.15(10) ?
C25 C24 C23 . . 121.02(13) ?
C25 C24 H24 . . 119.5 ?
C23 C24 H24 . . 119.5 ?
C26 C25 C24 . . 120.24(13) ?
C26 C25 H25 . . 119.9 ?
C24 C25 H25 . . 119.9 ?
C25 C26 C27 . . 119.50(13) ?
C25 C26 H26 . . 120.3 ?
C27 C26 H26 . . 120.3 ?
C26 C27 C28 . . 120.28(13) ?
C26 C27 H27 . . 119.9 ?
C28 C27 H27 . . 119.9 ?
C27 C28 C23 . . 121.30(13) ?
C27 C28 H28 . . 119.3 ?
C23 C28 H28 . . 119.3 ?

loop_
_geom_bond_atom_site_label_1
_geom_bond_atom_site_label_2
_geom_bond_site_symmetry_2
_geom_bond_distance
_geom_bond_publ_flag
Si1 O3 . 1.7502(9) y
Si1 O1 . 1.8361(10) y
Si1 N1 . 1.8726(11) y
Si1 C23 . 1.8817(13) y
Si1 C17 . 1.8940(13) y
O1 C1 . 1.3026(15) ?
O2 C1 . 1.2128(16) ?
O3 C5 . 1.3257(15) ?
O4 C7 . 1.3499(16) ?
O4 C10 . 1.4371(18) ?
N1 C3 . 1.3201(16) ?
N1 C2 . 1.4693(16) ?
C1 C2 . 1.5066(18) ?
C2 H2A . 0.9900 ?
C2 H2B . 0.9900 ?
C3 C4 . 1.4295(17) ?
C3 C11 . 1.4977(16) ?
C4 C9 . 1.4102(18) ?
C4 C5 . 1.4166(17) ?
C5 C6 . 1.3905(17) ?
C6 C7 . 1.3910(18) ?
C6 H6 . 0.9500 ?
C7 C8 . 1.4052(19) ?
C8 C9 . 1.3741(19) ?
C8 H8 . 0.9500 ?
C9 H9 . 0.9500 ?
C10 H10A . 0.9800 ?
C10 H10B . 0.9800 ?
C10 H10C . 0.9800 ?
C11 C12 . 1.3901(18) ?
C11 C16 . 1.3917(18) ?
C12 C13 . 1.3905(18) ?
C12 H12 . 0.9500 ?
C13 C14 . 1.382(2) ?
C13 H13 . 0.9500 ?
C14 C15 . 1.386(2) ?
C14 H14 . 0.9500 ?
C15 C16 . 1.3910(18) ?
C15 H15 . 0.9500 ?
C16 H16 . 0.9500 ?
C17 C18 . 1.4044(18) ?
C17 C22 . 1.4062(19) ?
C18 C19 . 1.3926(19) ?
C18 H18 . 0.9500 ?
C19 C20 . 1.385(2) ?
C19 H19 . 0.9500 ?
C20 C21 . 1.388(2) ?
C20 H20 . 0.9500 ?
C21 C22 . 1.388(2) ?
C21 H21 . 0.9500 ?
C22 H22 . 0.9500 ?
C23 C28 . 1.3986(17) ?
C23 C24 . 1.4030(18) ?
C24 C25 . 1.3936(19) ?
C24 H24 . 0.9500 ?
C25 C26 . 1.386(2) ?
C25 H25 . 0.9500 ?
C26 C27 . 1.386(2) ?
C26 H26 . 0.9500 ?
C27 C28 . 1.3893(19) ?
C27 H27 . 0.9500 ?
C28 H28 . 0.9500 ?

loop_
_geom_torsion_atom_site_label_1
_geom_torsion_atom_site_label_2
_geom_torsion_atom_site_label_3
_geom_torsion_atom_site_label_4
_geom_torsion_site_symmetry_1
_geom_torsion_site_symmetry_2
_geom_torsion_site_symmetry_3
_geom_torsion_site_symmetry_4
_geom_torsion
_geom_torsion_publ_flag
N1 Si1 O1 C1 . . . . -18.70(10) ?
C23 Si1 O1 C1 . . . . 105.11(10) ?
C17 Si1 O1 C1 . . . . -134.41(10) ?
N1 Si1 O3 C5 . . . . -28.46(11) ?
C23 Si1 O3 C5 . . . . -151.69(11) ?
C17 Si1 O3 C5 . . . . 87.53(11) ?
O3 Si1 N1 C3 . . . . 24.52(11) ?
O1 Si1 N1 C3 . . . . -161.61(11) ?
C23 Si1 N1 C3 . . . . 115.21(11) ?
C17 Si1 N1 C3 . . . . -72.95(12) ?
O3 Si1 N1 C2 . . . . -160.30(9) ?
O1 Si1 N1 C2 . . . . 13.57(9) ?
C23 Si1 N1 C2 . . . . -69.60(11) ?
C17 Si1 N1 C2 . . . . 102.24(10) ?
Si1 O1 C1 O2 . . . . -162.69(11) ?
Si1 O1 C1 C2 . . . . 18.35(15) ?
C3 N1 C2 C1 . . . . 167.96(11) ?
Si1 N1 C2 C1 . . . . -7.67(14) ?
O2 C1 C2 N1 . . . . 175.01(13) ?
O1 C1 C2 N1 . . . . -5.99(16) ?
C2 N1 C3 C4 . . . . 172.82(12) ?
Si1 N1 C3 C4 . . . . -12.16(18) ?
C2 N1 C3 C11 . . . . -9.02(17) ?
Si1 N1 C3 C11 . . . . 166.00(9) ?
N1 C3 C4 C9 . . . . 179.71(12) ?
C11 C3 C4 C9 . . . . 1.54(18) ?
N1 C3 C4 C5 . . . . -7.05(19) ?
C11 C3 C4 C5 . . . . 174.79(11) ?
Si1 O3 C5 C6 . . . . -163.06(9) ?
Si1 O3 C5 C4 . . . . 18.54(17) ?
C9 C4 C5 O3 . . . . 178.59(12) ?
C3 C4 C5 O3 . . . . 5.14(18) ?
C9 C4 C5 C6 . . . . 0.20(18) ?
C3 C4 C5 C6 . . . . -173.25(12) ?
O3 C5 C6 C7 . . . . -179.28(11) ?
C4 C5 C6 C7 . . . . -0.87(19) ?
C10 O4 C7 C6 . . . . 175.29(13) ?
C10 O4 C7 C8 . . . . -3.7(2) ?
C5 C6 C7 O4 . . . . -178.26(12) ?
C5 C6 C7 C8 . . . . 0.8(2) ?
O4 C7 C8 C9 . . . . 178.94(13) ?
C6 C7 C8 C9 . . . . 0.0(2) ?
C7 C8 C9 C4 . . . . -0.7(2) ?
C5 C4 C9 C8 . . . . 0.6(2) ?
C3 C4 C9 C8 . . . . 173.98(13) ?
N1 C3 C11 C12 . . . . -98.98(14) ?
C4 C3 C11 C12 . . . . 79.26(15) ?
N1 C3 C11 C16 . . . . 80.30(16) ?
C4 C3 C11 C16 . . . . -101.47(15) ?
C16 C11 C12 C13 . . . . -0.5(2) ?
C3 C11 C12 C13 . . . . 178.79(12) ?
C11 C12 C13 C14 . . . . 0.7(2) ?
C12 C13 C14 C15 . . . . -0.6(2) ?
C13 C14 C15 C16 . . . . 0.2(2) ?
C14 C15 C16 C11 . . . . 0.1(2) ?
C12 C11 C16 C15 . . . . 0.1(2) ?
C3 C11 C16 C15 . . . . -179.16(12) ?
O3 Si1 C17 C18 . . . . 8.59(11) ?
O1 Si1 C17 C18 . . . . -174.89(10) ?
N1 Si1 C17 C18 . . . . 102.18(11) ?
C23 Si1 C17 C18 . . . . -85.74(11) ?
O3 Si1 C17 C22 . . . . -171.99(11) ?
O1 Si1 C17 C22 . . . . 4.53(11) ?
N1 Si1 C17 C22 . . . . -78.40(12) ?
C23 Si1 C17 C22 . . . . 93.67(12) ?
C22 C17 C18 C19 . . . . -1.02(19) ?
Si1 C17 C18 C19 . . . . 178.44(10) ?
C17 C18 C19 C20 . . . . 1.3(2) ?
C18 C19 C20 C21 . . . . -0.6(2) ?
C19 C20 C21 C22 . . . . -0.3(2) ?
C20 C21 C22 C17 . . . . 0.6(2) ?
C18 C17 C22 C21 . . . . 0.1(2) ?
Si1 C17 C22 C21 . . . . -179.37(12) ?
O3 Si1 C23 C28 . . . . -137.42(10) ?
O1 Si1 C23 C28 . . . . 51.65(10) ?
N1 Si1 C23 C28 . . . . 131.89(10) ?
C17 Si1 C23 C28 . . . . -39.57(12) ?
O3 Si1 C23 C24 . . . . 44.86(11) ?
O1 Si1 C23 C24 . . . . -126.07(11) ?
N1 Si1 C23 C24 . . . . -45.83(13) ?
C17 Si1 C23 C24 . . . . 142.71(10) ?
C28 C23 C24 C25 . . . . -2.43(19) ?
Si1 C23 C24 C25 . . . . 175.35(10) ?
C23 C24 C25 C26 . . . . 2.8(2) ?
C24 C25 C26 C27 . . . . -0.5(2) ?
C25 C26 C27 C28 . . . . -2.0(2) ?
C26 C27 C28 C23 . . . . 2.4(2) ?
C24 C23 C28 C27 . . . . -0.17(19) ?
Si1 C23 C28 C27 . . . . -177.99(11) ?
